data_2108515
loop_
_publ_author_name
'Medviediev, Volodymyr'
'Daszkiewicz, Marek'

_publ_section_title
;
 Structural, theoretic and spectroscopic analysis of
 2-methyl-5-nitroaniline salts with various inorganic acids
;
_journal_coeditor_code AW5028
_journal_issue 6
_journal_name_full 'Acta Crystallographica Section B'
_journal_page_first
;
;
_journal_paper_doi 10.1107/S2052520619012472
_journal_volume 75
_journal_year 2019
_chemical_formula_moiety 'C7 H9 N2 O2, Br'
_chemical_formula_sum 'C7 H9 Br N2 O2'
_chemical_formula_weight 233.07
_space_group_crystal_system monoclinic
_space_group_IT_number 11
_space_group_name_Hall '-P 2yb'
_space_group_name_H-M_alt 'P 1 21/m 1'
_atom_sites_solution_hydrogens mixed
_atom_sites_solution_primary dual
_audit_creation_date 2018-06-21
_audit_creation_method
;
Olex2 1.2
(compiled 2018.05.29 svn.r3508 for OlexSys, GUI svn.r5506)
;
_cell_angle_alpha 90
_cell_angle_beta 110.200(4)
_cell_angle_gamma 90
_cell_formula_units_Z 2
_cell_length_a 8.5689(3)
_cell_length_b 6.4113(2)
_cell_length_c 8.8248(4)
_cell_measurement_reflns_used 5231
_cell_measurement_temperature 295(1)
_cell_measurement_theta_max 30.2030
_cell_measurement_theta_min 2.6510
_cell_volume 455.00(3)
_computing_cell_refinement 'CrysAlisPro 1.171.38.43 (Rigaku OD, 2015)'
_computing_data_collection 'CrysAlisPro 1.171.38.43 (Rigaku OD, 2015)'
_computing_data_reduction 'CrysAlisPro 1.171.38.43 (Rigaku OD, 2015)'
_computing_molecular_graphics 'Olex2 (Dolomanov et al., 2009)'
_computing_publication_material 'Olex2 (Dolomanov et al., 2009)'
_computing_structure_refinement 'ShelXL (Sheldrick, 2015)'
_computing_structure_solution 'ShelXT (Sheldrick, 2015)'
_diffrn_ambient_environment air
_diffrn_ambient_temperature 295(1)
_diffrn_detector 'CCD plate'
_diffrn_detector_area_resol_mean 10.6249
_diffrn_detector_type Atlas
_diffrn_measured_fraction_theta_full 0.997
_diffrn_measured_fraction_theta_max 0.998
_diffrn_measurement_details
;
List of Runs (angles in degrees, time in seconds):

  # Type    Start    End  Width  t~exp~   \w     \q     \k     \f   Frames
--------------------------------------------------------------------------
  1  \w    -61.00  46.00   0.50    2.50    --   14.96 -57.00 -60.00  214
  2  \w    -16.00  91.00   0.50    2.50    --   14.96  57.00 120.00  214
  3  \w    -67.00  50.00   0.50    2.50    --   14.96 -77.00-150.00  234
  4  \w    -25.00  58.00   0.50    2.50    --   14.96 -99.00-120.00  166
  5  \w    -25.00  27.00   0.50    2.50    --  -16.06 -99.00  90.00  104
  6  \w    -16.00  91.00   0.50    2.50    --   14.96  57.00-150.00  214
  7  \w    -25.00  58.00   0.50    2.50    --   14.96 -99.00  90.00  166
  8  \w    -16.00  91.00   0.50    2.50    --   14.96  57.00 -30.00  214
  9  \w    -25.00  27.00   0.50    2.50    --  -16.06 -99.00 150.00  104
 10  \w   -106.00 -32.00   0.50    2.50    --  -16.06 178.00   0.00  148
 11  \w    -25.00  27.00   0.50    2.50    --  -16.06 -99.00 -30.00  104
 12  \w    -25.00  27.00   0.50    2.50    --  -16.06 -99.00 -90.00  104
 13  \w    -45.00  62.00   0.50    2.50    --  -16.06  37.00  90.00  214
 14  \w    -74.00   3.00   0.50    2.50    --  -16.06 125.00 -82.00  154
;
_diffrn_measurement_device 'four-circle diffractometer'
_diffrn_measurement_device_type 'Xcalibur, Atlas'
_diffrn_measurement_method '\w scans'
_diffrn_orient_matrix_type 'CrysAlisPro convention (1999,Acta A55,543-557)'
_diffrn_orient_matrix_UB_11 0.0633977000
_diffrn_orient_matrix_UB_12 0.0701374000
_diffrn_orient_matrix_UB_13 0.0442379000
_diffrn_orient_matrix_UB_21 -0.0077970000
_diffrn_orient_matrix_UB_22 -0.0359700000
_diffrn_orient_matrix_UB_23 0.0730487000
_diffrn_orient_matrix_UB_31 0.0608401000
_diffrn_orient_matrix_UB_32 -0.0776404000
_diffrn_orient_matrix_UB_33 0.0060914000
_diffrn_radiation_monochromator graphite
_diffrn_radiation_probe x-ray
_diffrn_radiation_type MoK\a
_diffrn_radiation_wavelength 0.71073
_diffrn_reflns_av_R_equivalents 0.0380
_diffrn_reflns_av_unetI/netI 0.0154
_diffrn_reflns_Laue_measured_fraction_full 0.997
_diffrn_reflns_Laue_measured_fraction_max 0.998
_diffrn_reflns_limit_h_max 11
_diffrn_reflns_limit_h_min -11
_diffrn_reflns_limit_k_max 8
_diffrn_reflns_limit_k_min -8
_diffrn_reflns_limit_l_max 11
_diffrn_reflns_limit_l_min -11
_diffrn_reflns_number 14243
_diffrn_reflns_point_group_measured_fraction_full 0.997
_diffrn_reflns_point_group_measured_fraction_max 0.998
_diffrn_reflns_theta_full 25.242
_diffrn_reflns_theta_max 28.698
_diffrn_reflns_theta_min 4.019
_diffrn_source 'fine-focus sealed X-ray tube'
_diffrn_source_type 'Enhance (Mo) X-ray Source'
_exptl_absorpt_coefficient_mu 4.479
_exptl_absorpt_correction_T_max 0.604
_exptl_absorpt_correction_T_min 0.127
_exptl_absorpt_correction_type gaussian
_exptl_absorpt_process_details
;
CrysAlisPro 1.171.38.43 (Rigaku Oxford Diffraction, 2015)
Numerical absorption correction based on gaussian integration over
   a multifaceted crystal model
Empirical absorption correction using spherical harmonics,
 implemented in SCALE3 ABSPACK scaling algorithm.
;
_exptl_crystal_colour 'clear light colourless'
_exptl_crystal_colour_lustre clear
_exptl_crystal_colour_modifier light
_exptl_crystal_colour_primary colourless
_exptl_crystal_density_diffrn 1.701
_exptl_crystal_description plate
_exptl_crystal_F_000 232
_exptl_crystal_size_max 0.753
_exptl_crystal_size_mid 0.57
_exptl_crystal_size_min 0.144
_refine_diff_density_max 0.549
_refine_diff_density_min -0.336
_refine_diff_density_rms 0.057
_refine_ls_extinction_method none
_refine_ls_goodness_of_fit_ref 1.062
_refine_ls_hydrogen_treatment mixed
_refine_ls_matrix_type full
_refine_ls_number_parameters 87
_refine_ls_number_reflns 1279
_refine_ls_number_restraints 0
_refine_ls_restrained_S_all 1.062
_refine_ls_R_factor_all 0.0277
_refine_ls_R_factor_gt 0.0243
_refine_ls_shift/su_max <0.001
_refine_ls_shift/su_mean <0.001
_refine_ls_structure_factor_coef Fsqd
_refine_ls_weighting_details 'w=1/[\s^2^(Fo^2^)+(0.0281P)^2^+0.1895P] where P=(Fo^2^+2Fc^2^)/3'
_refine_ls_weighting_scheme calc
_refine_ls_wR_factor_gt 0.0569
_refine_ls_wR_factor_ref 0.0584
_reflns_Friedel_coverage 0.000
_reflns_number_gt 1187
_reflns_number_total 1279
_reflns_threshold_expression 'I > 2\s(I)'
_cod_data_source_file aw5028sup1.cif
_cod_data_source_block 1
_cod_database_code 2108515
_shelx_shelxl_version_number 2018/1
_chemical_oxdiff_formula 'C7 H9 N2 O2 Br1'
_shelx_space_group_comment
;
The symmetry employed for this shelxl refinement is uniquely defined
by the following loop, which should always be used as a source of
symmetry information in preference to the above space-group names.
They are only intended as comments.
;
_shelx_estimated_absorpt_t_max 0.565
_shelx_estimated_absorpt_t_min 0.133
_reflns_odcompleteness_completeness 99.90
_reflns_odcompleteness_iscentric 1
_reflns_odcompleteness_theta 26.32
_olex2_refinement_description
;
1. Fixed Uiso
 At 1.2 times of:
  All C(H) groups
2.a Aromatic/amide H refined with riding coordinates:
 C3(H3), C4(H4), C6(H6)
;
_olex2_submission_special_instructions 'No special instructions were received'
_oxdiff_exptl_absorpt_empirical_details
;
Empirical correction (ABSPACK) includes:
- Absorption correction using spherical harmonics
- Frame scaling
;
_oxdiff_exptl_absorpt_empirical_full_max 1.581
_oxdiff_exptl_absorpt_empirical_full_min 0.639

loop_
_space_group_symop_operation_xyz
'x, y, z'
'-x, y+1/2, -z'
'-x, -y, -z'
'x, -y-1/2, z'

loop_
_atom_site_label
_atom_site_type_symbol
_atom_site_fract_x
_atom_site_fract_y
_atom_site_fract_z
_atom_site_U_iso_or_equiv
_atom_site_adp_type
_atom_site_occupancy
_atom_site_site_symmetry_order
_atom_site_calc_flag
_atom_site_refinement_flags_posn
_atom_site_refinement_flags_adp
_atom_site_refinement_flags_occupancy
Br1 Br 0.73818(3) 0.250000 0.53360(3) 0.04217(10) Uani 1 2 d S T P
O1 O 0.3445(4) 0.250000 -0.2577(3) 0.0934(10) Uani 1 2 d S T P
O2 O 0.5579(3) 0.250000 -0.0397(3) 0.0731(7) Uani 1 2 d S T P
N1 N 0.3307(3) 0.250000 0.4115(2) 0.0339(4) Uani 1 2 d S T P
H1A H 0.449(5) 0.250000 0.450(4) 0.059(10) Uiso 1 2 d S T P
H1B H 0.301(3) 0.362(4) 0.454(3) 0.052(6) Uiso 1 1 d . . .
N2 N 0.4076(4) 0.250000 -0.1118(3) 0.0547(7) Uani 1 2 d S T P
C1 C 0.2592(3) 0.250000 0.2349(3) 0.0302(4) Uani 1 2 d S T P
C2 C 0.0867(3) 0.250000 0.1626(3) 0.0361(5) Uani 1 2 d S T P
C3 C 0.0232(3) 0.250000 -0.0051(4) 0.0442(6) Uani 1 2 d S T P
H3 H -0.091475 0.250000 -0.057333 0.053 Uiso 1 2 calc RS T P
C4 C 0.1255(4) 0.250000 -0.0965(3) 0.0452(6) Uani 1 2 d S T P
H4 H 0.081006 0.250000 -0.208640 0.054 Uiso 1 2 calc RS T P
C5 C 0.2956(3) 0.250000 -0.0173(3) 0.0387(5) Uani 1 2 d S T P
C6 C 0.3664(3) 0.250000 0.1493(3) 0.0352(5) Uani 1 2 d S T P
H6 H 0.481098 0.250000 0.201031 0.042 Uiso 1 2 calc RS T P
C7 C -0.0241(4) 0.250000 0.2618(4) 0.0501(7) Uani 1 2 d S T P
H7A H -0.001(3) 0.370(4) 0.333(3) 0.067(7) Uiso 1 1 d . . .
H7B H -0.131(5) 0.250000 0.198(5) 0.064(10) Uiso 1 2 d S T P

loop_
_atom_site_aniso_label
_atom_site_aniso_U_11
_atom_site_aniso_U_22
_atom_site_aniso_U_33
_atom_site_aniso_U_23
_atom_site_aniso_U_13
_atom_site_aniso_U_12
Br1 0.03419(14) 0.03781(15) 0.04864(17) 0.000 0.00682(11) 0.000
O1 0.115(2) 0.134(3) 0.0360(12) 0.000 0.0328(14) 0.000
O2 0.0635(15) 0.104(2) 0.0621(15) 0.000 0.0345(13) 0.000
N1 0.0359(11) 0.0365(11) 0.0280(10) 0.000 0.0094(8) 0.000
N2 0.083(2) 0.0507(14) 0.0370(12) 0.000 0.0297(13) 0.000
C1 0.0332(11) 0.0267(10) 0.0272(10) 0.000 0.0061(9) 0.000
C2 0.0326(11) 0.0282(11) 0.0425(13) 0.000 0.0067(10) 0.000
C3 0.0375(13) 0.0358(12) 0.0451(14) 0.000 -0.0037(11) 0.000
C4 0.0599(17) 0.0340(12) 0.0292(12) 0.000 -0.0006(12) 0.000
C5 0.0517(15) 0.0322(11) 0.0306(12) 0.000 0.0121(11) 0.000
C6 0.0361(12) 0.0352(11) 0.0325(12) 0.000 0.0095(10) 0.000
C7 0.0347(14) 0.0519(17) 0.065(2) 0.000 0.0181(14) 0.000

loop_
_atom_type_symbol
_atom_type_description
_atom_type_scat_dispersion_real
_atom_type_scat_dispersion_imag
_atom_type_scat_source
C C 0.0033 0.0016 'International Tables Vol C Tables 4.2.6.8 and 6.1.1.4'
H H 0.0000 0.0000 'International Tables Vol C Tables 4.2.6.8 and 6.1.1.4'
Br Br -0.2901 2.4595 'International Tables Vol C Tables 4.2.6.8 and 6.1.1.4'
N N 0.0061 0.0033 'International Tables Vol C Tables 4.2.6.8 and 6.1.1.4'
O O 0.0106 0.0060 'International Tables Vol C Tables 4.2.6.8 and 6.1.1.4'

loop_
_exptl_crystal_face_index_h
_exptl_crystal_face_index_k
_exptl_crystal_face_index_l
_exptl_crystal_face_perp_dist
12 2 -3 0.2679
-11 -3 3 0.2691
-12 1 3 0.2852
-1 -9 0 0.2670
0 -2 -12 0.0970
0 1 11 0.0131
1 9 -2 0.3355
8 -6 -5 0.4071
8 7 -2 0.3380

loop_
_geom_angle_atom_site_label_1
_geom_angle_atom_site_label_2
_geom_angle_atom_site_label_3
_geom_angle
_geom_angle_site_symmetry_3
H1A N1 H1B 105.8(19) 4_565
H1A N1 H1B 105.8(19) .
H1B N1 H1B 108(3) 4_565
C1 N1 H1A 113(2) .
C1 N1 H1B 111.9(14) .
C1 N1 H1B 111.9(14) 4_565
O1 N2 O2 123.8(3) .
O1 N2 C5 117.5(3) .
O2 N2 C5 118.7(2) .
C2 C1 N1 118.4(2) .
C6 C1 N1 118.1(2) .
C6 C1 C2 123.5(2) .
C1 C2 C7 121.3(2) .
C3 C2 C1 116.8(2) .
C3 C2 C7 121.9(3) .
C2 C3 H3 119.1 .
C4 C3 C2 121.8(2) .
C4 C3 H3 119.1 .
C3 C4 H4 120.8 .
C3 C4 C5 118.5(2) .
C5 C4 H4 120.8 .
C4 C5 N2 119.6(2) .
C4 C5 C6 122.4(3) .
C6 C5 N2 118.0(2) .
C1 C6 C5 116.9(2) .
C1 C6 H6 121.5 .
C5 C6 H6 121.5 .
C2 C7 H7A 110.3(15) 4_565
C2 C7 H7A 110.3(15) .
C2 C7 H7B 110(2) .
H7A C7 H7A 105(3) 4_565
H7A C7 H7B 110.3(19) .
H7B C7 H7A 110.3(19) 4_565

loop_
_geom_bond_atom_site_label_1
_geom_bond_atom_site_label_2
_geom_bond_distance
_geom_bond_site_symmetry_2
O1 N2 1.212(3) .
O2 N2 1.223(4) .
N1 H1A 0.95(4) .
N1 H1B 0.89(2) 4_565
N1 H1B 0.89(2) .
N1 C1 1.464(3) .
N2 C5 1.473(4) .
C1 C2 1.393(3) .
C1 C6 1.377(3) .
C2 C3 1.390(4) .
C2 C7 1.497(4) .
C3 H3 0.9300 .
C3 C4 1.381(5) .
C4 H4 0.9300 .
C4 C5 1.382(4) .
C5 C6 1.383(3) .
C6 H6 0.9300 .
C7 H7A 0.97(3) 4_565
C7 H7A 0.97(3) .
C7 H7B 0.89(4) .

loop_
_geom_hbond_atom_site_label_D
_geom_hbond_atom_site_label_H
_geom_hbond_atom_site_label_A
_geom_hbond_distance_DH
_geom_hbond_distance_HA
_geom_hbond_distance_DA
_geom_hbond_angle_DHA
_geom_hbond_site_symmetry_A
_geom_hbond_publ_flag
N1 H1A Br1 0.95(4) 2.33(4) 3.280(2) 177(3) . yes
N1 H1B Br1 0.89(2) 2.52(2) 3.3251(6) 152(2) 3_666 yes

loop_
_geom_torsion_atom_site_label_1
_geom_torsion_atom_site_label_2
_geom_torsion_atom_site_label_3
_geom_torsion_atom_site_label_4
_geom_torsion
O1 N2 C5 C4 0.000(0)
O1 N2 C5 C6 180.000(0)
O2 N2 C5 C4 180.0
O2 N2 C5 C6 0.000(0)
N1 C1 C2 C3 180.000(0)
N1 C1 C2 C7 0.000(0)
N1 C1 C6 C5 180.000(0)
N2 C5 C6 C1 180.000(0)
C1 C2 C3 C4 0.000(0)
C2 C1 C6 C5 0.000(0)
C2 C3 C4 C5 0.000(0)
C3 C4 C5 N2 180.000(0)
C3 C4 C5 C6 0.000(0)
C4 C5 C6 C1 0.000(0)
C6 C1 C2 C3 0.000(0)
C6 C1 C2 C7 180.000(0)
C7 C2 C3 C4 180.000(0)

loop_
_exptl_oxdiff_crystal_face_indexfrac_h
_exptl_oxdiff_crystal_face_indexfrac_k
_exptl_oxdiff_crystal_face_indexfrac_l
_exptl_oxdiff_crystal_face_x
_exptl_oxdiff_crystal_face_y
_exptl_oxdiff_crystal_face_z
12.0079 1.9969 -3.0171 0.7679 -0.3858 0.5571
-11.0080 -2.9981 3.0190 -0.7746 0.4142 -0.4186
-12.0053 1.0055 3.0084 -0.5575 0.2772 -0.7901
-1.0086 -9.0070 0.0270 -0.6945 0.3338 0.6381
-0.0144 -2.0015 -11.9909 -0.6717 -0.8038 0.0815
0.0124 1.0007 10.9941 0.5573 0.7670 -0.0100
1.0065 9.0070 -2.0264 0.6059 -0.4799 -0.6504
7.9957 -6.0080 -4.9894 -0.1352 -0.2107 0.9225
8.0102 7.0026 -2.0278 0.9093 -0.4625 -0.0687

_cod_database_fobs_code 2108515
